data_4032836
loop_
_publ_author_name
'Vlasceanu, Alexandru'
'Frandsen, Benjamin N.'
'Skov, Anders B.'
'Hansen, Anne Schou'
'Rasmussen, Mads Georg'
'Kjaergaard, Henrik G.'
'Mikkelsen, Kurt V.'
'Nielsen, Mogens Br\/ondsted'

_publ_section_title
;
 Photoswitchable Dihydroazulene Macrocycles for Solar Energy Storage: The
 Effects of Ring Strain.
;
_journal_issue 19
_journal_name_full 'The Journal of organic chemistry'
_journal_page_first 10398
_journal_page_last 10407
_journal_paper_doi 10.1021/acs.joc.7b01760
_journal_volume 82
_journal_year 2017
_chemical_formula_moiety 'C52 N4 O4'
_chemical_formula_sum 'C52 N4 O4'
_chemical_formula_weight 744.60
_space_group_crystal_system monoclinic
_space_group_IT_number 14
_space_group_name_Hall '-P 2ybc'
_space_group_name_H-M_alt 'P 1 21/c 1'
_symmetry_Int_Tables_number 14
_symmetry_space_group_name_Hall '-P 2ybc'
_symmetry_space_group_name_H-M 'P 1 21/c 1'
_atom_sites_solution_primary direct
_audit_creation_date 2017-08-22
_audit_creation_method
;
Olex2 1.2
(compiled 2017.07.20 svn.r3457 for OlexSys, GUI svn.r5370)
;
_cell_angle_alpha 90
_cell_angle_beta 95.596(2)
_cell_angle_gamma 90
_cell_formula_units_Z 8
_cell_length_a 30.731(2)
_cell_length_b 29.5041(19)
_cell_length_c 11.0727(7)
_cell_measurement_reflns_used 4980
_cell_measurement_temperature 273(2)
_cell_volume 9991.7(11)
_computing_cell_refinement 'SAINT V8.35A (?, 2016)'
_computing_data_reduction 'SAINT V8.35A (?, 2016)'
_computing_molecular_graphics 'Olex2 (Dolomanov et al., 2009)'
_computing_publication_material 'Olex2 (Dolomanov et al., 2009)'
_computing_structure_refinement 'olex2.refine (Bourhis et al., 2015)'
_computing_structure_solution 'SIR2004 (Burla et al., 2007)'
_diffrn_ambient_temperature 273.15
_diffrn_measured_fraction_theta_full 0.9989
_diffrn_measured_fraction_theta_max 0.9989
_diffrn_measurement_device_type 'Bruker APEX-II CCD'
_diffrn_measurement_method '\f and \w scans'
_diffrn_radiation_type 'Mo K\a'
_diffrn_radiation_wavelength 0.71073
_diffrn_reflns_av_R_equivalents 0.1241
_diffrn_reflns_av_unetI/netI 0.0961
_diffrn_reflns_limit_h_max 32
_diffrn_reflns_limit_h_min -32
_diffrn_reflns_limit_k_max 28
_diffrn_reflns_limit_k_min -30
_diffrn_reflns_limit_l_max 11
_diffrn_reflns_limit_l_min -11
_diffrn_reflns_number 46212
_diffrn_reflns_theta_full 21.7262
_diffrn_reflns_theta_max 21.73
_diffrn_reflns_theta_min 2.28
_diffrn_standards_number 0
_exptl_absorpt_coefficient_mu 0.065
_exptl_absorpt_correction_T_max 0.7447
_exptl_absorpt_correction_T_min 0.6304
_exptl_absorpt_correction_type multi-scan
_exptl_absorpt_process_details
;
SADABS-2014/5 (Bruker,2014/5) was used for absorption correction.
wR2(int) was 0.0979 before and 0.0618 after correction.
The Ratio of minimum to maximum transmission is 0.8465.
The \l/2 correction factor is Not present.
;
_exptl_crystal_colour yellow
_exptl_crystal_colour_primary yellow
_exptl_crystal_density_diffrn 0.9899
_exptl_crystal_description Rod
_exptl_crystal_F_000 2977.4971
_exptl_crystal_recrystallization_method 'From slow evaporation of CHCl3 and Heptane'
_exptl_crystal_size_max 1.092
_exptl_crystal_size_mid 0.096
_exptl_crystal_size_min 0.087
_refine_diff_density_max 0.9251
_refine_diff_density_min -0.6901
_refine_diff_density_rms 0.1391
_refine_ls_d_res_high 0.9600
_refine_ls_d_res_low 8.9434
_refine_ls_goodness_of_fit_ref 1.0989
_refine_ls_hydrogen_treatment undef
_refine_ls_matrix_type full
_refine_ls_number_constraints 0
_refine_ls_number_parameters 1081
_refine_ls_number_reflns 11831
_refine_ls_number_restraints 0
_refine_ls_restrained_S_all 1.0989
_refine_ls_R_factor_all 0.1633
_refine_ls_R_factor_gt 0.1141
_refine_ls_shift/su_max 0.0006
_refine_ls_shift/su_mean 0.0000
_refine_ls_structure_factor_coef Fsqd
_refine_ls_weighting_details 'w=1/[\s^2^(Fo^2^)+(0.1505P)^2^+48.7111P] where P=(Fo^2^+2Fc^2^)/3'
_refine_ls_weighting_scheme calc
_refine_ls_wR_factor_gt 0.3001
_refine_ls_wR_factor_ref 0.3345
_reflns_Friedel_coverage 0.0
_reflns_limit_h_max 31
_reflns_limit_h_min -31
_reflns_limit_k_max 30
_reflns_limit_k_min 0
_reflns_limit_l_max 11
_reflns_limit_l_min 0
_reflns_number_gt 7364
_reflns_number_total 11831
_reflns_threshold_expression I>=2u(I)
_cod_data_source_file jo7b01760_si_003.cif
_cod_data_source_block mo_D8V1399_0m-1a
_cod_depositor_comments
;
Adding full bibliography for 4032836--4032837.cif.

2020-06-08
Z value and formula fixed to values more according to usual
chemical conventions.                 miguel
;
_cod_original_formula_sum 'C104 N8 O8'
_cod_original_formula_weight 1489.21
_cod_original_formula_moiety '2(C52 N4 O4)'
_cod_original_formula_units_Z 4
_cod_original_cell_volume 9991.5(11)
_cod_database_code 4032836
_olex2_refinement_description
;
;
_olex2_submission_special_instructions 'No special instructions were received'

loop_
_space_group_symop_id
_space_group_symop_operation_xyz
1 x,y,z
2 -x,y+1/2,-z+1/2
3 -x,-y,-z
4 x,-y-1/2,z-1/2

loop_
_atom_site_label
_atom_site_type_symbol
_atom_site_fract_x
_atom_site_fract_y
_atom_site_fract_z
_atom_site_U_iso_or_equiv
_atom_site_adp_type
_atom_site_occupancy
N1 N 0.3812(2) 0.9944(3) 0.3989(7) 0.044(2) Uani 1.000000
O2 O 0.20211(19) 0.75804(18) 0.1044(5) 0.0364(15) Uani 1.000000
O3 O 0.1782(2) 0.70659(19) 0.2325(5) 0.0408(16) Uani 1.000000
O4 O 0.2839(2) 1.2263(2) 0.1720(5) 0.0457(17) Uani 1.000000
O5 O 0.3178(2) 1.2751(2) 0.0580(6) 0.059(2) Uani 1.000000
O6 O 0.1109(2) 1.4396(2) 0.1541(6) 0.0524(18) Uani 1.000000
O7 O 0.0944(2) 1.3792(2) 0.2627(5) 0.0414(16) Uani 1.000000
O0aa O 0.4016(2) 0.6388(3) 0.4068(8) 0.070(2) Uani 1.000000
N2 N 0.3911(2) 1.1145(3) 0.1802(7) 0.0413(19) Uani 1.000000
N3 N 0.5450(3) 0.8892(2) 0.5310(7) 0.043(2) Uani 1.000000
C4 C 0.5973(3) 0.7499(3) 0.2079(8) 0.037(2) Uani 1.000000
C5 C 0.2332(3) 1.0255(3) 0.3091(7) 0.027(2) Uani 1.000000
C6 C 0.2850(3) 1.1470(3) 0.1639(8) 0.032(2) Uani 1.000000
C7 C -0.0385(3) 1.0878(3) 0.4462(7) 0.030(2) Uani 1.000000
N8 N -0.1500(3) 1.0583(3) 0.2152(6) 0.0392(19) Uani 1.000000
C3 C 0.4470(3) 0.6307(4) 0.4579(11) 0.067(3) Uani 1.000000
C3aa C 0.4764(3) 0.6664(3) 0.4118(10) 0.047(3) Uani 1.000000
C0aa C 0.4959(3) 0.6598(3) 0.3049(9) 0.049(3) Uani 1.000000
C1aa C 0.5236(3) 0.6918(3) 0.2603(8) 0.035(2) Uani 1.000000
C2aa C 0.5333(3) 0.7314(3) 0.3264(8) 0.032(2) Uani 1.000000
C8 C 0.5641(2) 0.7657(3) 0.2850(7) 0.0254(19) Uani 1.000000
C9 C 0.5606(3) 0.8097(3) 0.3173(7) 0.028(2) Uani 1.000000
C10 C 0.5939(3) 0.8437(3) 0.2876(7) 0.0256(19) Uani 1.000000
C11 C 0.5857(3) 0.8934(3) 0.3361(7) 0.0253(19) Uani 1.000000
C12 C 0.5604(2) 0.9170(3) 0.2269(7) 0.0215(19) Uani 1.000000
C13 C 0.5354(2) 0.9586(3) 0.2432(6) 0.0223(19) Uani 1.000000
C14 C 0.4960(2) 0.9658(3) 0.1693(7) 0.0240(19) Uani 1.000000
C15 C 0.4692(2) 1.0025(2) 0.1900(7) 0.0207(18) Uani 1.000000
C16 C 0.4266(2) 1.0065(2) 0.1194(6) 0.0204(18) Uani 1.000000
C17 C 0.3862(2) 1.0256(3) 0.1783(6) 0.0230(19) Uani 1.000000
C18 C 0.3888(3) 1.0756(3) 0.1814(7) 0.028(2) Uani 1.000000
C19 C 0.3838(3) 1.0084(3) 0.3028(8) 0.030(2) Uani 1.000000
C20 C 0.3458(2) 1.0123(3) 0.0873(7) 0.0231(19) Uani 1.000000
C21 C 0.3221(3) 0.9696(3) 0.1205(7) 0.028(2) Uani 1.000000
C22 C 0.2860(3) 0.9561(3) 0.0505(7) 0.0248(19) Uani 1.000000
C23 C 0.2605(3) 0.9152(3) 0.0883(7) 0.028(2) Uani 1.000000
C24 C 0.2634(3) 0.9017(3) 0.2084(8) 0.032(2) Uani 1.000000
C25 C 0.2424(3) 0.8616(3) 0.2401(8) 0.037(2) Uani 1.000000
C26 C 0.2180(3) 0.8361(3) 0.1523(7) 0.029(2) Uani 1.000000
C27 C 0.2143(3) 0.8501(3) 0.0320(8) 0.040(2) Uani 1.000000
C28 C 0.2361(3) 0.8894(3) 0.0004(8) 0.032(2) Uani 1.000000
C29 C 0.1949(3) 0.7933(3) 0.1919(8) 0.041(2) Uani 1.000000
C30 C 0.1922(3) 0.7153(3) 0.1376(8) 0.033(2) Uani 1.000000
C31 C 0.1986(3) 0.6833(3) 0.0365(8) 0.035(2) Uani 1.000000
C32 C 0.2018(3) 0.6336(3) 0.0775(9) 0.046(3) Uani 1.000000
C33 C 0.2436(3) 0.6225(3) 0.1516(8) 0.042(2) Uani 1.000000
C34 C 0.2841(3) 0.6227(4) 0.0776(10) 0.058(3) Uani 1.000000
C35 C 0.3256(3) 0.6025(4) 0.1446(9) 0.058(3) Uani 1.000000
C36 C 0.3408(3) 0.6293(4) 0.2612(11) 0.067(3) Uani 1.000000
C37 C 0.5632(3) 0.8916(3) 0.4455(8) 0.0254(19) Uani 1.000000
C38 C 0.5646(2) 0.8933(3) 0.1260(7) 0.027(2) Uani 1.000000
C39 C 0.5868(2) 0.8496(3) 0.1514(7) 0.026(2) Uani 1.000000
C40 C 0.5981(3) 0.8177(3) 0.0738(7) 0.032(2) Uani 1.000000
C41 C 0.6121(3) 0.7727(3) 0.1134(8) 0.039(2) Uani 1.000000
C42 C 0.4143(2) 0.9949(2) 0.0051(7) 0.0233(19) Uani 1.000000
C43 C 0.3673(3) 1.0001(3) -0.0266(7) 0.025(2) Uani 1.000000
C44 C 0.3433(3) 0.9957(3) -0.1344(7) 0.028(2) Uani 1.000000
C45 C 0.2953(3) 0.9958(3) -0.1441(7) 0.029(2) Uani 1.000000
C46 C 0.2699(3) 0.9788(3) -0.0620(7) 0.030(2) Uani 1.000000
C47 C 0.4825(3) 1.0335(3) 0.2839(7) 0.031(2) Uani 1.000000
C48 C 0.5220(3) 1.0266(3) 0.3556(7) 0.032(2) Uani 1.000000
C49 C 0.5483(3) 0.9898(3) 0.3372(6) 0.0227(19) Uani 1.000000
C50 C 0.6276(3) 0.9167(3) 0.3656(7) 0.036(2) Uani 1.000000
N51 N 0.6609(3) 0.9357(3) 0.3857(7) 0.052(2) Uani 1.000000
C52 C 0.5143(3) 0.7392(3) 0.4359(8) 0.040(2) Uani 1.000000
C53 C 0.4857(3) 0.7065(3) 0.4791(9) 0.048(3) Uani 1.000000
N54 N 0.1187(3) 0.8686(3) 0.2327(8) 0.052(2) Uani 1.000000
C55 C 0.1220(3) 0.9074(3) 0.2375(7) 0.032(2) Uani 1.000000
C56 C 0.1262(3) 0.9576(3) 0.2459(7) 0.030(2) Uani 1.000000
C57 C 0.1727(3) 0.9702(3) 0.3120(7) 0.028(2) Uani 1.000000
C58 C 0.1927(3) 1.0116(3) 0.2650(7) 0.030(2) Uani 1.000000
C59 C 0.2528(3) 1.0660(3) 0.2589(7) 0.027(2) Uani 1.000000
C60 C 0.2443(3) 1.0773(3) 0.1341(8) 0.035(2) Uani 1.000000
C61 C 0.2611(3) 1.1163(3) 0.0893(8) 0.037(2) Uani 1.000000
C62 C 0.3034(3) 1.1891(3) 0.1125(8) 0.041(2) Uani 1.000000
C63 C 0.2945(3) 1.2691(3) 0.1341(9) 0.043(2) Uani 1.000000
C64 C 0.2749(3) 1.3048(3) 0.2064(9) 0.049(3) Uani 1.000000
C65 C 0.2670(4) 1.3476(3) 0.1253(10) 0.060(3) Uani 1.000000
C66 C 0.2545(4) 1.3898(4) 0.1991(10) 0.061(3) Uani 1.000000
C67 C 0.2091(3) 1.3847(4) 0.2397(9) 0.056(3) Uani 1.000000
C68 C 0.1964(3) 1.4292(3) 0.3002(9) 0.048(3) Uani 1.000000
C69 C 0.1520(3) 1.4254(3) 0.3476(9) 0.046(3) Uani 1.000000
C70 C 0.1175(3) 1.4164(3) 0.2435(9) 0.036(2) Uani 1.000000
C71 C 0.0595(3) 1.3683(4) 0.1672(8) 0.048(3) Uani 1.000000
C72 C 0.0332(3) 1.3295(3) 0.2133(8) 0.034(2) Uani 1.000000
C73 C 0.0282(3) 1.2896(3) 0.1446(8) 0.038(2) Uani 1.000000
C74 C 0.0021(3) 1.2543(3) 0.1828(8) 0.038(2) Uani 1.000000
C75 C -0.0194(3) 1.2594(3) 0.2891(7) 0.030(2) Uani 1.000000
C76 C -0.0472(3) 1.2227(3) 0.3284(7) 0.030(2) Uani 1.000000
C77 C -0.0452(3) 1.1793(3) 0.2806(7) 0.030(2) Uani 1.000000
C78 C -0.0760(3) 1.1439(3) 0.3160(7) 0.029(2) Uani 1.000000
C79 C -0.0719(3) 1.0975(3) 0.2463(7) 0.028(2) Uani 1.000000
C80 C -0.0542(3) 1.1033(3) 0.1281(8) 0.029(2) Uani 1.000000
N81 N -0.0399(3) 1.1090(2) 0.0398(7) 0.045(2) Uani 1.000000
C82 C -0.0410(3) 1.0684(3) 0.3353(7) 0.025(2) Uani 1.000000
C83 C -0.0190(2) 1.0282(3) 0.2946(7) 0.0233(19) Uani 1.000000
C84 C 0.0251(3) 1.0183(3) 0.3422(7) 0.0246(19) Uani 1.000000
C85 C 0.0474(3) 0.9829(3) 0.2941(7) 0.026(2) Uani 1.000000
C86 C 0.0269(3) 0.9553(3) 0.1982(7) 0.031(2) Uani 1.000000
C87 C -0.0167(3) 0.9653(3) 0.1536(8) 0.032(2) Uani 1.000000
C88 C -0.0396(3) 1.0014(3) 0.1978(7) 0.026(2) Uani 1.000000
C89 C 0.0937(3) 0.9760(2) 0.3334(7) 0.0238(19) Uani 1.000000
C90 C 0.1156(3) 0.9868(3) 0.4425(7) 0.029(2) Uani 1.000000
C91 C 0.1631(3) 0.9813(3) 0.4399(7) 0.026(2) Uani 1.000000
C92 C 0.1945(3) 0.9859(3) 0.5305(7) 0.035(2) Uani 1.000000
C93 C 0.2406(3) 0.9872(3) 0.5121(8) 0.036(2) Uani 1.000000
C94 C 0.2581(3) 1.0042(3) 0.4126(7) 0.034(2) Uani 1.000000
C95 C 0.1187(3) 0.9766(3) 0.1269(8) 0.031(2) Uani 1.000000
N96 N 0.1135(3) 0.9928(3) 0.0329(7) 0.053(2) Uani 1.000000
C97 C 0.2936(3) 1.1365(3) 0.2870(8) 0.039(2) Uani 1.000000
C98 C 0.2778(3) 1.0967(3) 0.3331(8) 0.036(2) Uani 1.000000
C99 C -0.0606(3) 1.1318(3) 0.4443(7) 0.030(2) Uani 1.000000
C100 C -0.0664(3) 1.1600(3) 0.5388(8) 0.038(2) Uani 1.000000
C101 C -0.0839(3) 1.2052(3) 0.5160(8) 0.034(2) Uani 1.000000
C102 C -0.0774(3) 1.2331(3) 0.4225(7) 0.034(2) Uani 1.000000
C103 C -0.1158(3) 1.0751(3) 0.2270(7) 0.031(2) Uani 1.000000
C104 C -0.0133(3) 1.2992(3) 0.3575(8) 0.035(2) Uani 1.000000
C105 C 0.0135(3) 1.3343(3) 0.3196(8) 0.037(2) Uani 1.000000
O1 O 0.4092(3) 0.5882(4) 0.2693(10) 0.107(3) Uani 1.000000
C2 C 0.3878(4) 0.6154(4) 0.3086(12) 0.063(3) Uani 1.000000

loop_
_atom_site_aniso_label
_atom_site_aniso_U_11
_atom_site_aniso_U_22
_atom_site_aniso_U_33
_atom_site_aniso_U_12
_atom_site_aniso_U_13
_atom_site_aniso_U_23
N1 0.036(5) 0.065(6) 0.030(5) -0.008(4) 0.004(4) 0.000(4)
O2 0.048(4) 0.024(4) 0.038(3) -0.008(3) 0.012(3) -0.007(3)
O3 0.057(4) 0.034(4) 0.033(4) -0.007(3) 0.009(3) 0.003(3)
O4 0.053(4) 0.036(4) 0.051(4) -0.010(3) 0.023(3) -0.002(3)
O5 0.068(5) 0.047(4) 0.066(5) 0.004(4) 0.034(4) 0.014(4)
O6 0.047(4) 0.055(5) 0.057(4) -0.001(3) 0.010(3) 0.026(4)
O7 0.046(4) 0.034(4) 0.044(4) 0.004(3) 0.001(3) 0.016(3)
O0aa 0.060(5) 0.052(5) 0.095(6) -0.010(4) -0.008(4) 0.014(5)
N2 0.032(5) 0.038(5) 0.053(5) 0.001(4) -0.004(4) -0.010(4)
N3 0.071(6) 0.023(4) 0.034(5) -0.002(4) 0.010(4) -0.008(4)
C4 0.037(6) 0.039(6) 0.035(5) 0.005(4) 0.006(4) -0.012(5)
C5 0.027(5) 0.025(5) 0.028(5) 0.002(4) 0.002(4) -0.007(4)
C6 0.034(5) 0.027(5) 0.037(5) 0.002(4) 0.010(4) 0.003(4)
C7 0.028(5) 0.034(5) 0.031(5) -0.014(4) 0.011(4) -0.005(4)
N8 0.028(5) 0.046(5) 0.043(5) -0.007(4) -0.002(4) -0.012(4)
C3 0.034(6) 0.068(8) 0.094(9) -0.015(6) -0.015(6) 0.024(7)
C3aa 0.037(6) 0.032(6) 0.068(7) 0.005(5) -0.010(5) 0.024(5)
C0aa 0.044(6) 0.040(6) 0.059(7) -0.007(5) -0.013(5) 0.008(5)
C1aa 0.037(5) 0.019(5) 0.046(6) 0.006(4) -0.013(4) -0.003(4)
C2aa 0.036(5) 0.021(5) 0.040(5) 0.000(4) 0.001(4) -0.001(4)
C8 0.020(5) 0.025(5) 0.031(5) 0.007(4) 0.000(4) -0.002(4)
C9 0.029(5) 0.031(5) 0.023(4) 0.007(4) -0.005(4) -0.002(4)
C10 0.027(5) 0.026(5) 0.023(5) -0.007(4) -0.002(4) -0.003(4)
C11 0.025(5) 0.020(5) 0.030(5) -0.004(4) -0.003(4) -0.001(4)
C12 0.021(5) 0.019(5) 0.025(5) -0.003(4) -0.000(4) 0.000(4)
C13 0.025(5) 0.025(5) 0.016(4) -0.010(4) -0.001(4) 0.003(4)
C14 0.022(5) 0.025(5) 0.025(4) -0.006(4) 0.003(4) 0.005(4)
C15 0.021(5) 0.015(4) 0.026(4) -0.004(4) -0.001(4) 0.005(4)
C16 0.023(5) 0.021(4) 0.017(4) -0.002(4) 0.001(4) -0.001(4)
C17 0.020(4) 0.028(5) 0.021(4) 0.002(4) -0.001(3) -0.003(4)
C18 0.024(5) 0.026(6) 0.032(5) 0.006(4) -0.001(4) -0.007(4)
C19 0.020(5) 0.037(5) 0.031(6) -0.001(4) 0.003(4) -0.007(4)
C20 0.022(5) 0.023(5) 0.024(4) -0.010(4) -0.005(4) 0.001(4)
C21 0.025(5) 0.025(5) 0.033(5) -0.001(4) 0.001(4) -0.005(4)
C22 0.024(5) 0.021(5) 0.030(5) -0.005(4) 0.003(4) 0.000(4)
C23 0.022(5) 0.026(5) 0.037(5) -0.003(4) 0.007(4) -0.008(4)
C24 0.037(5) 0.023(5) 0.037(5) 0.000(4) 0.013(4) 0.006(4)
C25 0.042(6) 0.027(5) 0.044(5) -0.005(4) 0.019(5) -0.011(4)
C26 0.030(5) 0.021(5) 0.036(5) -0.005(4) 0.007(4) -0.005(4)
C27 0.043(6) 0.032(6) 0.047(6) -0.005(5) 0.009(5) -0.002(5)
C28 0.026(5) 0.027(5) 0.043(5) -0.001(4) 0.000(4) -0.003(4)
C29 0.050(6) 0.023(5) 0.054(6) -0.011(5) 0.020(5) -0.011(5)
C30 0.034(5) 0.025(5) 0.038(6) -0.004(4) -0.003(4) 0.008(4)
C31 0.043(6) 0.020(5) 0.042(5) 0.004(4) 0.008(4) -0.006(4)
C32 0.040(6) 0.034(6) 0.064(7) 0.003(5) 0.009(5) 0.005(5)
C33 0.040(6) 0.041(6) 0.046(6) 0.003(5) 0.011(5) -0.001(5)
C34 0.040(6) 0.069(8) 0.066(7) 0.012(6) 0.010(5) 0.018(6)
C35 0.046(7) 0.068(8) 0.060(7) 0.010(6) -0.007(5) 0.004(6)
C36 0.041(7) 0.060(7) 0.095(9) 0.003(6) -0.018(6) -0.009(7)
C37 0.030(5) 0.017(5) 0.029(5) 0.001(4) 0.002(4) -0.006(4)
C38 0.016(4) 0.026(5) 0.040(5) -0.005(4) 0.009(4) 0.001(4)
C39 0.016(4) 0.026(5) 0.037(5) 0.002(4) 0.006(4) -0.003(4)
C40 0.020(5) 0.041(6) 0.037(5) 0.005(4) 0.008(4) -0.001(4)
C41 0.032(5) 0.040(6) 0.044(6) -0.001(5) 0.001(4) -0.013(5)
C42 0.023(5) 0.013(4) 0.034(5) -0.008(4) 0.002(4) 0.001(4)
C43 0.031(5) 0.015(4) 0.029(5) -0.007(4) 0.003(4) 0.006(4)
C44 0.031(5) 0.017(5) 0.034(5) -0.006(4) -0.007(4) 0.005(4)
C45 0.031(5) 0.020(5) 0.035(5) 0.006(4) -0.005(4) -0.003(4)
C46 0.040(5) 0.016(5) 0.035(5) 0.003(4) 0.004(4) 0.000(4)
C47 0.029(5) 0.032(5) 0.028(5) -0.014(4) -0.009(4) -0.000(4)
C48 0.038(6) 0.027(5) 0.031(5) -0.007(4) 0.006(4) -0.001(4)
C49 0.029(5) 0.017(4) 0.022(4) -0.007(4) 0.003(4) -0.002(4)
C50 0.037(6) 0.043(6) 0.027(5) 0.013(5) -0.003(4) 0.005(4)
N51 0.034(5) 0.056(6) 0.062(6) -0.012(4) -0.017(4) 0.009(4)
C52 0.028(5) 0.046(6) 0.045(6) 0.003(5) -0.005(5) 0.013(5)
C53 0.029(6) 0.044(6) 0.069(7) -0.009(5) -0.007(5) 0.008(6)
N54 0.050(5) 0.029(5) 0.080(6) -0.005(4) 0.021(5) -0.012(4)
C55 0.029(5) 0.035(6) 0.035(5) -0.008(4) 0.011(4) -0.009(4)
C56 0.028(5) 0.031(5) 0.033(5) -0.006(4) 0.006(4) -0.006(4)
C57 0.026(5) 0.032(5) 0.025(5) -0.005(4) -0.004(4) -0.008(4)
C58 0.031(5) 0.024(5) 0.034(5) -0.001(4) 0.001(4) -0.010(4)
C59 0.020(5) 0.027(5) 0.034(5) -0.002(4) 0.002(4) -0.001(4)
C60 0.025(5) 0.046(6) 0.034(5) -0.003(4) -0.002(4) 0.004(4)
C61 0.032(5) 0.034(6) 0.046(6) -0.005(4) 0.013(4) -0.004(5)
C62 0.050(6) 0.024(5) 0.052(6) 0.004(4) 0.020(5) -0.001(4)
C63 0.045(6) 0.031(6) 0.056(6) 0.001(5) 0.017(5) 0.001(5)
C64 0.047(6) 0.031(6) 0.073(7) 0.004(5) 0.025(5) -0.003(5)
C65 0.081(8) 0.027(6) 0.074(7) 0.017(5) 0.020(6) 0.003(5)
C66 0.064(8) 0.047(7) 0.077(8) -0.002(6) 0.026(6) -0.008(6)
C67 0.053(7) 0.056(7) 0.062(7) 0.004(5) 0.010(6) -0.016(6)
C68 0.047(6) 0.037(6) 0.063(7) 0.006(5) 0.006(5) -0.007(5)
C69 0.037(6) 0.046(6) 0.055(6) -0.017(5) -0.001(5) -0.004(5)
C70 0.034(6) 0.027(5) 0.050(6) 0.002(4) 0.012(5) 0.013(5)
C71 0.036(6) 0.068(7) 0.038(6) -0.010(5) -0.011(5) 0.007(5)
C72 0.029(5) 0.036(6) 0.037(5) -0.008(4) -0.005(4) 0.014(5)
C73 0.033(6) 0.044(6) 0.035(5) 0.004(5) -0.004(4) 0.001(5)
C74 0.033(5) 0.048(6) 0.033(5) 0.000(5) 0.008(4) -0.008(4)
C75 0.029(5) 0.026(5) 0.035(5) 0.008(4) 0.003(4) -0.001(4)
C76 0.023(5) 0.038(6) 0.030(5) -0.003(4) -0.002(4) 0.000(4)
C77 0.026(5) 0.034(5) 0.027(5) -0.008(4) -0.003(4) -0.002(4)
C78 0.042(5) 0.018(5) 0.027(5) -0.005(4) 0.008(4) -0.008(4)
C79 0.026(5) 0.033(5) 0.024(5) -0.007(4) 0.006(4) -0.003(4)
C80 0.042(6) 0.021(5) 0.024(5) 0.001(4) 0.000(4) 0.002(4)
N81 0.064(6) 0.033(5) 0.039(5) -0.006(4) 0.018(4) 0.001(4)
C82 0.026(5) 0.020(5) 0.030(5) -0.008(4) 0.003(4) -0.005(4)
C83 0.024(5) 0.023(5) 0.024(4) -0.005(4) 0.006(4) -0.002(4)
C84 0.030(5) 0.025(5) 0.019(4) -0.000(4) 0.005(4) 0.004(4)
C85 0.027(5) 0.030(5) 0.021(4) 0.001(4) 0.007(4) -0.001(4)
C86 0.031(5) 0.031(5) 0.031(5) -0.013(4) -0.001(4) 0.004(4)
C87 0.029(5) 0.026(5) 0.041(5) -0.011(4) -0.002(4) 0.004(4)
C88 0.035(5) 0.017(5) 0.026(5) -0.006(4) 0.007(4) 0.000(4)
C89 0.035(5) 0.011(4) 0.028(5) -0.003(4) 0.011(4) -0.002(4)
C90 0.031(5) 0.018(5) 0.039(5) -0.008(4) 0.003(4) 0.006(4)
C91 0.029(5) 0.020(5) 0.030(5) -0.005(4) -0.003(4) -0.003(4)
C92 0.039(6) 0.030(5) 0.035(5) -0.006(4) 0.001(5) 0.001(4)
C93 0.038(6) 0.031(5) 0.038(5) -0.005(4) 0.000(4) -0.004(4)
C94 0.043(6) 0.027(5) 0.030(5) -0.003(4) -0.001(4) 0.000(4)
C95 0.035(5) 0.037(5) 0.021(5) -0.006(4) 0.002(4) -0.011(4)
N96 0.054(6) 0.072(6) 0.033(5) -0.021(5) 0.006(4) -0.006(5)
C97 0.037(6) 0.042(6) 0.040(6) -0.010(5) 0.002(4) 0.005(5)
C98 0.033(5) 0.034(6) 0.041(5) -0.009(4) 0.002(4) -0.005(4)
C99 0.023(5) 0.032(5) 0.036(5) -0.001(4) 0.009(4) -0.005(4)
C100 0.022(5) 0.043(6) 0.049(6) -0.008(4) 0.009(4) -0.013(5)
C101 0.020(5) 0.048(6) 0.033(5) -0.008(4) 0.003(4) -0.014(5)
C102 0.024(5) 0.047(6) 0.029(5) -0.009(4) -0.004(4) -0.014(5)
C103 0.035(6) 0.032(5) 0.024(5) 0.003(5) -0.005(4) -0.010(4)
C104 0.039(6) 0.028(5) 0.036(5) 0.008(4) -0.003(4) -0.001(4)
C105 0.042(6) 0.031(5) 0.037(5) 0.001(5) 0.002(5) 0.010(4)
O1 0.063(6) 0.100(8) 0.153(9) 0.013(6) -0.007(6) -0.030(7)
C2 0.043(7) 0.045(7) 0.101(10) -0.005(6) 0.009(7) -0.014(7)

loop_
_atom_type_symbol
_atom_type_scat_dispersion_real
_atom_type_scat_dispersion_imag
_atom_type_scat_Cromer_Mann_a1
_atom_type_scat_Cromer_Mann_a2
_atom_type_scat_Cromer_Mann_a3
_atom_type_scat_Cromer_Mann_a4
_atom_type_scat_Cromer_Mann_b1
_atom_type_scat_Cromer_Mann_b2
_atom_type_scat_Cromer_Mann_b3
_atom_type_scat_Cromer_Mann_b4
_atom_type_scat_Cromer_Mann_c
_atom_type_scat_source
_atom_type_scat_dispersion_source
C 0.00347 0.00161 2.31000 1.02000 1.58860 0.86500 20.84390 10.20750 0.56870 51.65120 0.215599998832 'International Tables Volume C Table 6.1.1.4 (pp. 500-502)' 'Henke, Gullikson and Davis, At. Data and Nucl. Data Tables, 1993, 54, 2'
O 0.01158 0.00611 3.04850 2.28680 1.54630 0.86700 13.27710 5.70110 0.32390 32.90890 0.250800013542 'International Tables Volume C Table 6.1.1.4 (pp. 500-502)' 'Henke, Gullikson and Davis, At. Data and Nucl. Data Tables, 1993, 54, 2'
N 0.00653 0.00323 12.21260 3.13220 2.01250 1.16630 0.00570 9.89330 28.99750 0.58260 -11.5290002823 'International Tables Volume C Table 6.1.1.4 (pp. 500-502)' 'Henke, Gullikson and Davis, At. Data and Nucl. Data Tables, 1993, 54, 2'

loop_
_geom_angle_atom_site_label_1
_geom_angle_atom_site_label_2
_geom_angle_atom_site_label_3
_geom_angle
C30 O2 C29 115.7(6)
C63 O4 C62 115.9(6)
C71 O7 C70 115.4(7)
C2 O0aa C3 116.5(9)
C41 C4 C8 126.6(8)
C59 C5 C58 120.4(7)
C94 C5 C58 123.1(8)
C94 C5 C59 116.4(7)
C62 C6 C61 120.8(8)
C97 C6 C61 118.4(8)
C97 C6 C62 120.7(8)
C99 C7 C82 112.2(7)
C3aa C3 O0aa 109.5(8)
C0aa C3aa C3 120.8(10)
C53 C3aa C3 120.2(10)
C53 C3aa C0aa 119.0(9)
C1aa C0aa C3aa 122.4(9)
C2aa C1aa C0aa 119.1(8)
C8 C2aa C1aa 121.2(8)
C52 C2aa C1aa 120.1(8)
C52 C2aa C8 118.7(7)
C2aa C8 C4 117.6(7)
C9 C8 C4 122.3(8)
C9 C8 C2aa 120.1(7)
C10 C9 C8 120.9(7)
C11 C10 C9 114.3(6)
C39 C10 C9 105.2(6)
C39 C10 C11 102.7(6)
C12 C11 C10 103.7(6)
C37 C11 C10 110.6(6)
C37 C11 C12 115.2(7)
C50 C11 C10 110.0(6)
C50 C11 C12 109.2(6)
C50 C11 C37 108.1(7)
C13 C12 C11 120.8(6)
C38 C12 C11 109.7(7)
C38 C12 C13 129.5(7)
C14 C13 C12 119.0(7)
C49 C13 C12 121.3(7)
C49 C13 C14 119.5(7)
C15 C14 C13 120.7(7)
C16 C15 C14 119.2(7)
C47 C15 C14 119.3(7)
C47 C15 C16 121.4(7)
C17 C16 C15 120.8(6)
C42 C16 C15 130.2(7)
C42 C16 C17 109.0(6)
C18 C17 C16 109.1(6)
C19 C17 C16 112.3(6)
C19 C17 C18 109.2(6)
C20 C17 C16 104.7(6)
C20 C17 C18 107.5(6)
C20 C17 C19 113.8(6)
C17 C18 N2 177.9(9)
C17 C19 N1 178.5(9)
C21 C20 C17 114.8(6)
C43 C20 C17 102.1(6)
C43 C20 C21 105.2(6)
C22 C21 C20 119.4(7)
C23 C22 C21 119.5(7)
C46 C22 C21 123.2(7)
C46 C22 C23 117.3(7)
C24 C23 C22 120.5(7)
C28 C23 C22 119.8(7)
C28 C23 C24 119.5(7)
C25 C24 C23 119.6(8)
C26 C25 C24 120.7(8)
C27 C26 C25 119.8(7)
C29 C26 C25 118.6(7)
C29 C26 C27 121.5(8)
C28 C27 C26 119.3(8)
C27 C28 C23 121.0(8)
C26 C29 O2 107.1(6)
O3 C30 O2 123.0(8)
C31 C30 O2 109.6(7)
C31 C30 O3 127.3(8)
C32 C31 C30 113.1(7)
C33 C32 C31 113.6(8)
C34 C33 C32 113.6(8)
C35 C34 C33 114.4(8)
C36 C35 C34 111.9(9)
C2 C36 C35 110.1(9)
C11 C37 N3 178.2(8)
C39 C38 C12 112.4(7)
C38 C39 C10 108.0(6)
C40 C39 C10 122.5(7)
C40 C39 C38 129.4(8)
C41 C40 C39 122.5(8)
C40 C41 C4 124.9(8)
C43 C42 C16 112.6(7)
C42 C43 C20 109.0(6)
C44 C43 C20 120.9(7)
C44 C43 C42 130.1(7)
C45 C44 C43 121.5(7)
C46 C45 C44 126.3(7)
C45 C46 C22 125.1(8)
C48 C47 C15 119.8(8)
C49 C48 C47 121.2(7)
C48 C49 C13 119.5(7)
N51 C50 C11 178.1(9)
C53 C52 C2aa 119.9(9)
C52 C53 C3aa 119.5(9)
C56 C55 N54 179.1(9)
C57 C56 C55 109.3(7)
C89 C56 C55 109.2(6)
C89 C56 C57 103.7(6)
C95 C56 C55 109.1(7)
C95 C56 C57 113.0(7)
C95 C56 C89 112.4(7)
C58 C57 C56 114.6(7)
C91 C57 C56 103.4(6)
C91 C57 C58 106.0(6)
C57 C58 C5 121.3(7)
C60 C59 C5 120.9(7)
C98 C59 C5 121.6(7)
C98 C59 C60 117.3(7)
C61 C60 C59 120.5(8)
C60 C61 C6 121.9(8)
C6 C62 O4 105.6(6)
O5 C63 O4 122.5(8)
C64 C63 O4 111.4(8)
C64 C63 O5 126.0(9)
C65 C64 C63 108.2(8)
C66 C65 C64 112.3(8)
C67 C66 C65 111.0(9)
C68 C67 C66 108.9(8)
C69 C68 C67 111.2(8)
C70 C69 C68 109.8(8)
O7 C70 O6 123.3(9)
C69 C70 O6 125.1(8)
C69 C70 O7 111.6(8)
C72 C71 O7 107.4(7)
C73 C72 C71 119.0(8)
C105 C72 C71 119.9(8)
C105 C72 C73 121.1(8)
C74 C73 C72 119.6(8)
C75 C74 C73 120.0(8)
C76 C75 C74 120.0(7)
C104 C75 C74 119.4(8)
C104 C75 C76 120.6(7)
C77 C76 C75 121.2(7)
C102 C76 C75 118.2(7)
C102 C76 C77 120.5(7)
C78 C77 C76 119.6(7)
C79 C78 C77 113.3(6)
C99 C78 C77 105.5(7)
C99 C78 C79 102.9(6)
C80 C79 C78 112.7(6)
C82 C79 C78 103.9(6)
C82 C79 C80 111.8(7)
C103 C79 C78 109.6(6)
C103 C79 C80 109.2(7)
C103 C79 C82 109.4(6)
N81 C80 C79 177.5(9)
C79 C82 C7 108.7(7)
C83 C82 C7 129.7(8)
C83 C82 C79 121.6(7)
C84 C83 C82 120.0(7)
C88 C83 C82 119.9(7)
C88 C83 C84 119.7(7)
C85 C84 C83 119.8(7)
C86 C85 C84 120.9(7)
C89 C85 C84 119.7(7)
C89 C85 C86 119.1(7)
C87 C86 C85 118.3(8)
C88 C87 C86 122.2(8)
C87 C88 C83 119.0(7)
C85 C89 C56 122.0(7)
C90 C89 C56 110.0(7)
C90 C89 C85 127.9(7)
C91 C90 C89 111.2(7)
C90 C91 C57 109.2(7)
C92 C91 C57 122.3(7)
C92 C91 C90 128.5(8)
C93 C92 C91 122.9(8)
C94 C93 C92 126.2(8)
C93 C94 C5 124.9(8)
N96 C95 C56 177.9(9)
C98 C97 C6 120.4(8)
C97 C98 C59 121.5(8)
C78 C99 C7 109.2(7)
C100 C99 C7 128.8(8)
C100 C99 C78 122.0(8)
C101 C100 C99 120.1(8)
C102 C101 C100 127.8(8)
C101 C102 C76 123.9(8)
C79 C103 N8 178.2(8)
C105 C104 C75 120.4(8)
C104 C105 C72 119.6(8)
C36 C2 O0aa 110.7(10)
O1 C2 O0aa 121.8(12)
O1 C2 C36 127.4(12)

loop_
_geom_bond_atom_site_label_1
_geom_bond_atom_site_label_2
_geom_bond_distance
N1 C19 1.151(10)
O2 C29 1.454(10)
O2 C30 1.357(10)
O3 C30 1.201(9)
O4 C62 1.440(10)
O4 C63 1.380(11)
O5 C63 1.173(10)
O6 C70 1.204(10)
O7 C70 1.333(10)
O7 C71 1.466(10)
O0aa C3 1.473(12)
O0aa C2 1.321(13)
N2 C18 1.149(10)
N3 C37 1.148(10)
C4 C8 1.468(11)
C4 C41 1.359(12)
C5 C58 1.357(11)
C5 C59 1.471(11)
C5 C94 1.458(11)
C6 C61 1.388(12)
C6 C62 1.499(12)
C6 C97 1.397(12)
C7 C82 1.349(11)
C7 C99 1.464(12)
N8 C103 1.158(10)
C3 C3aa 1.509(14)
C3aa C0aa 1.391(14)
C3aa C53 1.411(13)
C0aa C1aa 1.393(13)
C1aa C2aa 1.395(11)
C2aa C8 1.488(11)
C2aa C52 1.415(12)
C8 C9 1.354(11)
C9 C10 1.494(11)
C10 C11 1.590(11)
C10 C39 1.512(11)
C11 C12 1.539(11)
C11 C37 1.453(12)
C11 C50 1.468(13)
C12 C13 1.469(11)
C12 C38 1.336(11)
C13 C14 1.409(11)
C13 C49 1.415(10)
C14 C15 1.393(11)
C15 C16 1.461(11)
C15 C47 1.414(11)
C16 C17 1.563(10)
C16 C42 1.331(10)
C17 C18 1.479(12)
C17 C19 1.478(12)
C17 C20 1.572(10)
C20 C21 1.516(11)
C20 C43 1.523(11)
C21 C22 1.351(11)
C22 C23 1.519(11)
C22 C46 1.458(11)
C23 C24 1.382(11)
C23 C28 1.395(11)
C24 C25 1.407(11)
C25 C26 1.391(11)
C26 C27 1.388(12)
C26 C29 1.531(11)
C27 C28 1.402(12)
C30 C31 1.491(12)
C31 C32 1.536(12)
C32 C33 1.491(13)
C33 C34 1.557(13)
C34 C35 1.531(14)
C35 C36 1.547(15)
C36 C2 1.546(15)
C38 C39 1.472(11)
C39 C40 1.342(11)
C40 C41 1.451(12)
C42 C43 1.462(11)
C43 C44 1.346(11)
C44 C45 1.471(11)
C45 C46 1.351(11)
C47 C48 1.399(11)
C48 C49 1.383(11)
C50 N51 1.170(11)
C52 C53 1.420(12)
N54 C55 1.150(10)
C55 C56 1.489(13)
C56 C57 1.586(11)
C56 C89 1.556(11)
C56 C95 1.430(12)
C57 C58 1.483(11)
C57 C91 1.511(11)
C59 C60 1.421(11)
C59 C98 1.400(11)
C60 C61 1.372(12)
C63 C64 1.484(13)
C64 C65 1.556(13)
C65 C66 1.559(14)
C66 C67 1.514(14)
C67 C68 1.541(13)
C68 C69 1.513(13)
C69 C70 1.513(13)
C71 C72 1.520(12)
C72 C73 1.399(12)
C72 C105 1.383(12)
C73 C74 1.407(12)
C74 C75 1.412(11)
C75 C76 1.470(11)
C75 C104 1.401(11)
C76 C77 1.390(11)
C76 C102 1.493(11)
C77 C78 1.488(11)
C78 C79 1.583(11)
C78 C99 1.496(11)
C79 C80 1.475(12)
C79 C82 1.556(11)
C79 C103 1.499(13)
C80 N81 1.124(10)
C82 C83 1.460(11)
C83 C84 1.436(11)
C83 C88 1.428(11)
C84 C85 1.385(11)
C85 C86 1.433(11)
C85 C89 1.461(11)
C86 C87 1.411(12)
C87 C88 1.391(11)
C89 C90 1.364(11)
C90 C91 1.471(11)
C91 C92 1.331(11)
C92 C93 1.450(12)
C93 C94 1.369(11)
C95 N96 1.142(10)
C97 C98 1.388(12)
C99 C100 1.362(11)
C100 C101 1.450(13)
C101 C102 1.353(12)
C104 C105 1.412(12)
O1 C2 1.148(13)

loop_
_smtbx_masks_void_nr
_smtbx_masks_void_average_x
_smtbx_masks_void_average_y
_smtbx_masks_void_average_z
_smtbx_masks_void_volume
_smtbx_masks_void_count_electrons
1 0.133 0.250 -0.623 635.3 158.0
2 -0.133 0.750 -0.127 635.3 158.0
3 0.121 0.687 0.453 19.0 0.0
4 0.121 0.813 0.953 19.0 0.0
5 0.375 0.750 -1.000 590.2 120.9
6 0.333 0.103 0.915 15.5 0.0
7 0.333 0.397 0.415 15.5 0.0
8 0.625 0.250 -0.385 590.2 120.9
9 0.667 0.603 0.585 15.5 0.0
10 0.667 0.897 0.085 15.5 0.0
11 0.879 0.187 0.047 19.0 0.0
12 0.879 0.313 0.547 19.0 0.0
